data_7048278
loop_
_publ_author_name
'Mitsuhashi, Ryoji'
'Hosoya, Satoshi'
'Suzuki, Takayoshi'
'Sunatsuki, Yukinari'
'Sakiyama, Hiroshi'
'Mikuriya, Masahiro'

_publ_section_title
;
 Hydrogen-bonding interactions and magnetic relaxation dynamics in
 tetracoordinated cobalt(ii) single-ion magnets.
;
_journal_issue 2
_journal_name_full 'Dalton transactions (Cambridge, England : 2003)'
_journal_page_first 395
_journal_page_last 399
_journal_paper_doi 10.1039/c8dt04537b
_journal_volume 48
_journal_year 2019
_chemical_formula_moiety 'C18 H14 Co N4 O2, (C H4 O)'
_chemical_formula_sum 'C19 H18 Co N4 O3'
_chemical_formula_weight 409.30
_space_group_crystal_system orthorhombic
_space_group_IT_number 61
_space_group_name_Hall '-P 2ac 2ab'
_space_group_name_H-M_alt 'P b c a'
_symmetry_space_group_name_Hall '-P 2ac 2ab'
_symmetry_space_group_name_H-M 'P b c a'
_atom_sites_solution_hydrogens mixed
_audit_creation_method SHELXL-2014/7
_audit_update_record
;
2018-10-07 deposited with the CCDC.
2018-11-28 downloaded from the CCDC.
;
_cell_angle_alpha 90
_cell_angle_beta 90
_cell_angle_gamma 90
_cell_formula_units_Z 8
_cell_length_a 9.6795(11)
_cell_length_b 14.4187(16)
_cell_length_c 25.494(3)
_cell_measurement_reflns_used 4677
_cell_measurement_temperature 90(2)
_cell_measurement_theta_max 27.45
_cell_measurement_theta_min 2.64
_cell_volume 3558.1(7)
_computing_cell_refinement 'Bruker SAINT'
_computing_data_collection 'Bruker APEX2'
_computing_data_reduction 'Bruker SAINT'
_computing_molecular_graphics 'Yadokari-XG 2009 (Wakita,Nemoto et al., 2009)'
_computing_publication_material 'SHELXL-2014/7 (Sheldrick, 2014)'
_computing_structure_refinement 'SHELXL-2014/7 (Sheldrick, 2014)'
_computing_structure_solution 'SHELXT 2014/5 (Sheldrick, 2014)'
_diffrn_ambient_temperature 90(2)
_diffrn_measured_fraction_theta_full 1.000
_diffrn_measured_fraction_theta_max 0.980
_diffrn_measurement_device_type 'Bruker APEX CCD'
_diffrn_measurement_method '\f and \w scans'
_diffrn_radiation_type MoK\a
_diffrn_radiation_wavelength 0.71073
_diffrn_reflns_av_R_equivalents 0.0382
_diffrn_reflns_av_unetI/netI 0.0330
_diffrn_reflns_Laue_measured_fraction_full 1.000
_diffrn_reflns_Laue_measured_fraction_max 0.980
_diffrn_reflns_limit_h_max 11
_diffrn_reflns_limit_h_min -12
_diffrn_reflns_limit_k_max 19
_diffrn_reflns_limit_k_min -19
_diffrn_reflns_limit_l_max 27
_diffrn_reflns_limit_l_min -33
_diffrn_reflns_number 22177
_diffrn_reflns_point_group_measured_fraction_full 1.000
_diffrn_reflns_point_group_measured_fraction_max 0.980
_diffrn_reflns_theta_full 25.242
_diffrn_reflns_theta_max 28.490
_diffrn_reflns_theta_min 2.642
_exptl_absorpt_coefficient_mu 0.993
_exptl_absorpt_correction_T_max 0.890
_exptl_absorpt_correction_T_min 0.716
_exptl_absorpt_correction_type multi-scan
_exptl_absorpt_process_details SADABS
_exptl_crystal_colour red
_exptl_crystal_density_diffrn 1.528
_exptl_crystal_description needle
_exptl_crystal_F_000 1688
_exptl_crystal_size_max 0.360
_exptl_crystal_size_mid 0.120
_exptl_crystal_size_min 0.120
_refine_diff_density_max 0.676
_refine_diff_density_min -0.306
_refine_diff_density_rms 0.073
_refine_ls_extinction_method none
_refine_ls_goodness_of_fit_ref 1.059
_refine_ls_hydrogen_treatment mixed
_refine_ls_matrix_type full
_refine_ls_number_parameters 254
_refine_ls_number_reflns 4417
_refine_ls_number_restraints 0
_refine_ls_restrained_S_all 1.059
_refine_ls_R_factor_all 0.0488
_refine_ls_R_factor_gt 0.0363
_refine_ls_shift/su_max 0.001
_refine_ls_shift/su_mean 0.000
_refine_ls_structure_factor_coef Fsqd
_refine_ls_weighting_details 'w=1/[\s^2^(Fo^2^)+(0.0509P)^2^+1.3669P] where P=(Fo^2^+2Fc^2^)/3'
_refine_ls_weighting_scheme calc
_refine_ls_wR_factor_gt 0.0905
_refine_ls_wR_factor_ref 0.0946
_reflns_Friedel_coverage 0.000
_reflns_number_gt 3600
_reflns_number_total 4417
_reflns_threshold_expression 'I > 2\s(I)'
_cod_data_source_file c8dt04537b2.cif
_cod_data_source_block 0302161m_0m
_cod_depositor_comments 'Adding full bibliography for 7048277--7048279.cif.'
_cod_database_code 7048278
_shelx_shelxl_version_number 2014/7
_shelx_space_group_comment
;
The symmetry employed for this shelxl refinement is uniquely defined
by the following loop, which should always be used as a source of
symmetry information in preference to the above space-group names.
They are only intended as comments.
;
_shelx_estimated_absorpt_t_min 0.716
_shelx_estimated_absorpt_t_max 0.890

loop_
_space_group_symop_operation_xyz
'x, y, z'
'-x+1/2, -y, z+1/2'
'x+1/2, -y+1/2, -z'
'-x, y+1/2, -z+1/2'
'-x, -y, -z'
'x-1/2, y, -z-1/2'
'-x-1/2, y-1/2, z'
'x, -y-1/2, z-1/2'

loop_
_atom_site_label
_atom_site_type_symbol
_atom_site_fract_x
_atom_site_fract_y
_atom_site_fract_z
_atom_site_U_iso_or_equiv
_atom_site_adp_type
_atom_site_occupancy
_atom_site_site_symmetry_order
_atom_site_calc_flag
_atom_site_refinement_flags_posn
_atom_site_refinement_flags_adp
Co1 Co 0.35864(2) 0.51660(2) 0.62663(2) 0.01498(9) Uani 1 1 d . .
O1 O 0.24899(13) 0.40559(9) 0.62369(5) 0.0195(3) Uani 1 1 d . .
C1 C 0.13950(17) 0.38331(13) 0.65247(7) 0.0159(4) Uani 1 1 d . .
C2 C 0.05427(19) 0.31114(13) 0.63444(7) 0.0186(4) Uani 1 1 d . .
H2 H 0.0760 0.2811 0.6023 0.022 Uiso 1 1 calc R U
C3 C -0.06032(19) 0.28306(13) 0.66243(7) 0.0205(4) Uani 1 1 d . .
H3 H -0.1168 0.2345 0.6493 0.025 Uiso 1 1 calc R U
C4 C -0.09386(19) 0.32533(13) 0.70982(8) 0.0205(4) Uani 1 1 d . .
H4 H -0.1722 0.3055 0.7293 0.025 Uiso 1 1 calc R U
C5 C -0.01155(19) 0.39664(13) 0.72820(7) 0.0184(4) Uani 1 1 d . .
H5 H -0.0343 0.4255 0.7606 0.022 Uiso 1 1 calc R U
C6 C 0.10480(18) 0.42754(12) 0.70030(7) 0.0148(3) Uani 1 1 d . .
C7 C 0.18751(18) 0.50392(12) 0.72138(7) 0.0141(3) Uani 1 1 d . .
N1 N 0.17875(16) 0.53562(11) 0.77107(6) 0.0164(3) Uani 1 1 d . .
H1 H 0.129(2) 0.5134(15) 0.7963(11) 0.025(6) Uiso 1 1 d . .
C8 C 0.26984(19) 0.60810(13) 0.77676(7) 0.0187(4) Uani 1 1 d . .
H8 H 0.2859 0.6433 0.8077 0.022 Uiso 1 1 calc R U
C9 C 0.33216(19) 0.61955(13) 0.72973(7) 0.0184(4) Uani 1 1 d . .
H9 H 0.4000 0.6650 0.7218 0.022 Uiso 1 1 calc R U
N2 N 0.28112(15) 0.55438(10) 0.69515(6) 0.0155(3) Uani 1 1 d . .
O2 O 0.55681(13) 0.50508(9) 0.63236(5) 0.0170(3) Uani 1 1 d . .
C10 C 0.65073(17) 0.52853(12) 0.59625(7) 0.0143(3) Uani 1 1 d . .
C11 C 0.78913(19) 0.50266(13) 0.60528(7) 0.0177(4) Uani 1 1 d . .
H11 H 0.8108 0.4678 0.6358 0.021 Uiso 1 1 calc R U
C12 C 0.89392(19) 0.52622(13) 0.57130(8) 0.0189(4) Uani 1 1 d . .
H12 H 0.9863 0.5084 0.5788 0.023 Uiso 1 1 calc R U
C13 C 0.86426(19) 0.57629(13) 0.52592(7) 0.0194(4) Uani 1 1 d . .
H13 H 0.9361 0.5935 0.5025 0.023 Uiso 1 1 calc R U
C14 C 0.72968(18) 0.60055(12) 0.51550(7) 0.0160(4) Uani 1 1 d . .
H14 H 0.7098 0.6333 0.4841 0.019 Uiso 1 1 calc R U
C15 C 0.62033(17) 0.57858(12) 0.54969(7) 0.0136(3) Uani 1 1 d . .
C16 C 0.48051(18) 0.60685(12) 0.53541(7) 0.0140(3) Uani 1 1 d . .
N3 N 0.44783(16) 0.65373(11) 0.49111(6) 0.0167(3) Uani 1 1 d . .
C17 C 0.30745(19) 0.66703(13) 0.48990(8) 0.0199(4) Uani 1 1 d . .
H17 H 0.2561 0.6974 0.4632 0.024 Uiso 1 1 calc R U
C18 C 0.25675(19) 0.62842(13) 0.53411(7) 0.0191(4) Uani 1 1 d . .
H18 H 0.1622 0.6271 0.5441 0.023 Uiso 1 1 calc R U
N4 N 0.36452(15) 0.59110(11) 0.56252(6) 0.0160(3) Uani 1 1 d . .
O3 O 0.42458(14) 0.27342(10) 0.59613(5) 0.0222(3) Uani 1 1 d . .
H3M H 0.3649 0.3114 0.6067 0.033 Uiso 1 1 calc R U
C19 C 0.5204(3) 0.25540(18) 0.63699(9) 0.0376(6) Uani 1 1 d . .
H19 H 0.5656 0.3134 0.6473 0.056 Uiso 1 1 calc R U
H19A H 0.5901 0.2112 0.6246 0.056 Uiso 1 1 calc R U
H19B H 0.4716 0.2291 0.6672 0.056 Uiso 1 1 calc R U
H3A H 0.501(2) 0.6751(16) 0.4683(10) 0.031(6) Uiso 1 1 d . .

loop_
_atom_site_aniso_label
_atom_site_aniso_U_11
_atom_site_aniso_U_22
_atom_site_aniso_U_33
_atom_site_aniso_U_23
_atom_site_aniso_U_13
_atom_site_aniso_U_12
Co1 0.01351(14) 0.02146(15) 0.00998(13) 0.00056(9) 0.00160(9) -0.00185(9)
O1 0.0207(7) 0.0229(7) 0.0148(6) -0.0030(5) 0.0062(5) -0.0037(5)
C1 0.0156(8) 0.0188(9) 0.0133(8) 0.0031(7) 0.0004(7) 0.0014(7)
C2 0.0221(9) 0.0196(9) 0.0142(9) -0.0005(7) -0.0009(7) 0.0005(7)
C3 0.0190(9) 0.0201(10) 0.0224(10) 0.0017(7) -0.0023(7) -0.0019(7)
C4 0.0175(9) 0.0222(9) 0.0219(10) 0.0041(8) 0.0041(7) -0.0019(7)
C5 0.0177(8) 0.0214(9) 0.0160(9) 0.0014(7) 0.0029(7) 0.0021(7)
C6 0.0158(8) 0.0163(9) 0.0121(8) 0.0021(7) 0.0002(6) 0.0016(6)
C7 0.0130(8) 0.0182(9) 0.0111(8) 0.0009(6) 0.0001(6) 0.0032(6)
N1 0.0150(7) 0.0229(8) 0.0111(7) 0.0000(6) 0.0034(6) -0.0010(6)
C8 0.0183(8) 0.0207(9) 0.0171(9) -0.0051(7) -0.0002(7) -0.0009(7)
C9 0.0185(8) 0.0213(9) 0.0153(9) -0.0016(7) 0.0015(7) -0.0015(7)
N2 0.0150(7) 0.0196(8) 0.0119(7) 0.0000(6) 0.0027(6) -0.0009(6)
O2 0.0143(6) 0.0265(7) 0.0103(6) 0.0033(5) 0.0001(5) -0.0027(5)
C10 0.0156(8) 0.0172(9) 0.0103(8) -0.0021(6) 0.0012(6) -0.0028(6)
C11 0.0193(9) 0.0215(9) 0.0121(9) 0.0000(7) -0.0028(7) 0.0000(7)
C12 0.0145(8) 0.0251(10) 0.0170(9) -0.0019(7) 0.0000(7) 0.0016(7)
C13 0.0180(9) 0.0260(10) 0.0143(9) 0.0006(7) 0.0046(7) -0.0018(7)
C14 0.0188(8) 0.0193(9) 0.0099(8) 0.0005(7) 0.0006(7) -0.0003(7)
C15 0.0150(8) 0.0160(8) 0.0099(8) -0.0027(6) -0.0001(6) 0.0003(6)
C16 0.0174(8) 0.0141(8) 0.0104(8) -0.0021(6) 0.0000(7) -0.0012(6)
N3 0.0164(7) 0.0214(8) 0.0123(7) 0.0026(6) 0.0001(6) 0.0019(6)
C17 0.0184(9) 0.0217(9) 0.0197(9) 0.0008(7) -0.0024(7) 0.0039(7)
C18 0.0158(8) 0.0233(9) 0.0183(9) -0.0005(7) -0.0014(7) 0.0022(7)
N4 0.0154(7) 0.0199(8) 0.0127(7) -0.0017(6) 0.0004(6) 0.0007(6)
O3 0.0241(7) 0.0286(8) 0.0139(6) -0.0013(6) 0.0000(5) 0.0022(6)
C19 0.0488(14) 0.0435(14) 0.0206(11) -0.0008(9) -0.0089(10) 0.0153(11)

loop_
_atom_type_symbol
_atom_type_description
_atom_type_scat_dispersion_real
_atom_type_scat_dispersion_imag
_atom_type_scat_source
C C 0.0033 0.0016 'International Tables Vol C Tables 4.2.6.8 and 6.1.1.4'
H H 0.0000 0.0000 'International Tables Vol C Tables 4.2.6.8 and 6.1.1.4'
N N 0.0061 0.0033 'International Tables Vol C Tables 4.2.6.8 and 6.1.1.4'
O O 0.0106 0.0060 'International Tables Vol C Tables 4.2.6.8 and 6.1.1.4'
Co Co 0.3494 0.9721 'International Tables Vol C Tables 4.2.6.8 and 6.1.1.4'

loop_
_geom_angle_atom_site_label_1
_geom_angle_atom_site_label_2
_geom_angle_atom_site_label_3
_geom_angle
O1 Co1 O2 118.68(6)
O1 Co1 N4 116.15(6)
O2 Co1 N4 94.67(6)
O1 Co1 N2 93.11(6)
O2 Co1 N2 109.50(6)
N4 Co1 N2 126.70(6)
C1 O1 Co1 128.34(12)
O1 C1 C2 117.82(16)
O1 C1 C6 123.76(16)
C2 C1 C6 118.42(16)
C3 C2 C1 121.33(17)
C3 C2 H2 119.3
C1 C2 H2 119.3
C2 C3 C4 120.54(17)
C2 C3 H3 119.7
C4 C3 H3 119.7
C5 C4 C3 119.05(17)
C5 C4 H4 120.5
C3 C4 H4 120.5
C4 C5 C6 121.75(18)
C4 C5 H5 119.1
C6 C5 H5 119.1
C5 C6 C1 118.90(17)
C5 C6 C7 119.43(16)
C1 C6 C7 121.67(16)
N2 C7 N1 109.09(15)
N2 C7 C6 126.50(16)
N1 C7 C6 124.41(16)
C7 N1 C8 108.43(15)
C7 N1 H1 127.4(16)
C8 N1 H1 124.0(16)
C9 C8 N1 106.58(16)
C9 C8 H8 126.7
N1 C8 H8 126.7
C8 C9 N2 108.88(16)
C8 C9 H9 125.6
N2 C9 H9 125.6
C7 N2 C9 107.02(15)
C7 N2 Co1 123.20(12)
C9 N2 Co1 128.02(12)
C10 O2 Co1 126.98(11)
O2 C10 C11 117.82(16)
O2 C10 C15 124.27(15)
C11 C10 C15 117.90(16)
C12 C11 C10 122.15(18)
C12 C11 H11 118.9
C10 C11 H11 118.9
C11 C12 C13 119.91(17)
C11 C12 H12 120.0
C13 C12 H12 120.0
C14 C13 C12 119.18(17)
C14 C13 H13 120.4
C12 C13 H13 120.4
C13 C14 C15 122.39(16)
C13 C14 H14 118.8
C15 C14 H14 118.8
C14 C15 C10 118.44(15)
C14 C15 C16 118.69(16)
C10 C15 C16 122.86(15)
N4 C16 N3 108.64(15)
N4 C16 C15 127.01(16)
N3 C16 C15 124.35(16)
C16 N3 C17 108.65(15)
C16 N3 H3A 128.6(17)
C17 N3 H3A 122.6(16)
C18 C17 N3 106.47(16)
C18 C17 H17 126.8
N3 C17 H17 126.8
C17 C18 N4 108.94(16)
C17 C18 H18 125.5
N4 C18 H18 125.5
C16 N4 C18 107.29(15)
C16 N4 Co1 123.31(12)
C18 N4 Co1 129.11(12)
C19 O3 H3M 109.5
O3 C19 H19 109.5
O3 C19 H19A 109.5
H19 C19 H19A 109.5
O3 C19 H19B 109.5
H19 C19 H19B 109.5
H19A C19 H19B 109.5

loop_
_geom_bond_atom_site_label_1
_geom_bond_atom_site_label_2
_geom_bond_distance
Co1 O1 1.9220(13)
Co1 O2 1.9309(13)
Co1 N4 1.9566(16)
Co1 N2 1.9776(15)
O1 C1 1.328(2)
C1 C2 1.405(3)
C1 C6 1.417(3)
C2 C3 1.380(3)
C2 H2 0.9500
C3 C4 1.392(3)
C3 H3 0.9500
C4 C5 1.383(3)
C4 H4 0.9500
C5 C6 1.405(2)
C5 H5 0.9500
C6 C7 1.464(3)
C7 N2 1.341(2)
C7 N1 1.349(2)
N1 C8 1.375(2)
N1 H1 0.86(3)
C8 C9 1.352(3)
C8 H8 0.9500
C9 N2 1.380(2)
C9 H9 0.9500
O2 C10 1.337(2)
C10 C11 1.410(2)
C10 C15 1.420(2)
C11 C12 1.377(3)
C11 H11 0.9500
C12 C13 1.393(3)
C12 H12 0.9500
C13 C14 1.375(3)
C13 H13 0.9500
C14 C15 1.407(2)
C14 H14 0.9500
C15 C16 1.460(2)
C16 N4 1.338(2)
C16 N3 1.354(2)
N3 C17 1.373(2)
N3 H3A 0.83(3)
C17 C18 1.349(3)
C17 H17 0.9500
C18 N4 1.379(2)
C18 H18 0.9500
O3 C19 1.419(2)
O3 H3M 0.8400
C19 H19 0.9800
C19 H19A 0.9800
C19 H19B 0.9800

loop_
_geom_hbond_atom_site_label_D
_geom_hbond_atom_site_label_H
_geom_hbond_atom_site_label_A
_geom_hbond_distance_DH
_geom_hbond_distance_HA
_geom_hbond_distance_DA
_geom_hbond_angle_DHA
_geom_hbond_site_symmetry_A
N1 H1 O2 0.86(3) 1.95(3) 2.766(2) 156(2) 6_557
O3 H3M O1 0.84 1.81 2.6483(19) 171.7 .
N3 H3A O3 0.83(3) 1.94(3) 2.752(2) 164(2) 5_666

loop_
_geom_torsion_atom_site_label_1
_geom_torsion_atom_site_label_2
_geom_torsion_atom_site_label_3
_geom_torsion_atom_site_label_4
_geom_torsion
Co1 O1 C1 C2 163.21(13)
Co1 O1 C1 C6 -17.3(2)
O1 C1 C2 C3 179.12(17)
C6 C1 C2 C3 -0.4(3)
C1 C2 C3 C4 -0.6(3)
C2 C3 C4 C5 0.7(3)
C3 C4 C5 C6 0.1(3)
C4 C5 C6 C1 -1.0(3)
C4 C5 C6 C7 179.42(17)
O1 C1 C6 C5 -178.35(17)
C2 C1 C6 C5 1.1(3)
O1 C1 C6 C7 1.3(3)
C2 C1 C6 C7 -179.30(16)
C5 C6 C7 N2 -164.41(17)
C1 C6 C7 N2 16.0(3)
C5 C6 C7 N1 14.4(3)
C1 C6 C7 N1 -165.19(17)
N2 C7 N1 C8 -0.3(2)
C6 C7 N1 C8 -179.27(16)
C7 N1 C8 C9 0.4(2)
N1 C8 C9 N2 -0.4(2)
N1 C7 N2 C9 0.0(2)
C6 C7 N2 C9 178.98(17)
N1 C7 N2 Co1 166.01(11)
C6 C7 N2 Co1 -15.0(2)
C8 C9 N2 C7 0.3(2)
C8 C9 N2 Co1 -164.84(13)
Co1 O2 C10 C11 -171.38(12)
Co1 O2 C10 C15 9.3(2)
O2 C10 C11 C12 -177.85(17)
C15 C10 C11 C12 1.5(3)
C10 C11 C12 C13 -0.8(3)
C11 C12 C13 C14 -0.8(3)
C12 C13 C14 C15 1.6(3)
C13 C14 C15 C10 -0.8(3)
C13 C14 C15 C16 -179.83(17)
O2 C10 C15 C14 178.60(16)
C11 C10 C15 C14 -0.7(2)
O2 C10 C15 C16 -2.4(3)
C11 C10 C15 C16 178.26(16)
C14 C15 C16 N4 179.10(17)
C10 C15 C16 N4 0.1(3)
C14 C15 C16 N3 -0.3(3)
C10 C15 C16 N3 -179.30(17)
N4 C16 N3 C17 -0.7(2)
C15 C16 N3 C17 178.80(16)
C16 N3 C17 C18 0.6(2)
N3 C17 C18 N4 -0.2(2)
N3 C16 N4 C18 0.6(2)
C15 C16 N4 C18 -178.92(17)
N3 C16 N4 Co1 174.87(11)
C15 C16 N4 Co1 -4.6(2)
C17 C18 N4 C16 -0.2(2)
C17 C18 N4 Co1 -174.08(13)
